data_7716731
loop_
_publ_author_name
'Kushwaha, Rajesh'
'Upadhyay, Aarti'
'Saha, Sukanta'
'Yadav, Ashish Kumar'
'Bera, Arpan'
'Dutta, Arnab'
'Banerjee, Samya'

_publ_section_title
;
 Cancer phototherapy by CO releasing terpyridine-based Re(I) tricarbonyl
 complexes <i>via</i> ROS generation and NADH oxidation.
;
_journal_issue 32
_journal_name_full 'Dalton transactions (Cambridge, England : 2003)'
_journal_page_first 13591
_journal_page_last 13601
_journal_paper_doi 10.1039/d4dt01309c
_journal_volume 53
_journal_year 2024
_chemical_formula_moiety 'C24 H15 Cl N3 O3 Re'
_chemical_formula_sum 'C24 H15 Cl N3 O3 Re'
_chemical_formula_weight 615.04
_space_group_crystal_system monoclinic
_space_group_IT_number 14
_space_group_name_Hall '-P 2ybc'
_space_group_name_H-M_alt 'P 1 21/c 1'
_atom_sites_solution_hydrogens geom
_atom_sites_solution_primary dual
_audit_creation_date 2024-01-25
_audit_creation_method
;
Olex2 1.3
(compiled 2020.11.12 svn.r5f609507 for OlexSys, GUI svn.r6408)
;
_audit_update_record
;
2024-06-20 deposited with the CCDC.	2024-07-25 downloaded from the CCDC.
;
_cell_angle_alpha 90
_cell_angle_beta 101.8760(10)
_cell_angle_gamma 90
_cell_formula_units_Z 4
_cell_length_a 11.5938(2)
_cell_length_b 11.5936(3)
_cell_length_c 15.8191(3)
_cell_measurement_reflns_used 9912
_cell_measurement_temperature 100.0
_cell_measurement_theta_max 28.31
_cell_measurement_theta_min 2.66
_cell_volume 2080.79(8)
_computing_cell_refinement 'SAINT V8.40A (?, 2016)'
_computing_data_reduction 'SAINT V8.40A (?, 2016)'
_computing_molecular_graphics 'Olex2 1.3 (Dolomanov et al., 2009)'
_computing_publication_material 'Olex2 1.3 (Dolomanov et al., 2009)'
_computing_structure_refinement 'ShelXL (Sheldrick, 2015)'
_computing_structure_solution 'XT (Sheldrick, 2015)'
_diffrn_ambient_temperature 100.0
_diffrn_detector_area_resol_mean 8
_diffrn_measured_fraction_theta_full 0.999
_diffrn_measured_fraction_theta_max 0.998
_diffrn_measurement_device_type 'Bruker APEX-II CCD'
_diffrn_measurement_method '\w and \f scans'
_diffrn_radiation_monochromator graphite
_diffrn_radiation_type MoK\a
_diffrn_radiation_wavelength 0.71073
_diffrn_reflns_av_R_equivalents 0.0259
_diffrn_reflns_av_unetI/netI 0.0219
_diffrn_reflns_Laue_measured_fraction_full 0.999
_diffrn_reflns_Laue_measured_fraction_max 0.998
_diffrn_reflns_limit_h_max 15
_diffrn_reflns_limit_h_min -15
_diffrn_reflns_limit_k_max 15
_diffrn_reflns_limit_k_min -15
_diffrn_reflns_limit_l_max 21
_diffrn_reflns_limit_l_min -21
_diffrn_reflns_number 22113
_diffrn_reflns_point_group_measured_fraction_full 0.999
_diffrn_reflns_point_group_measured_fraction_max 0.998
_diffrn_reflns_theta_full 25.242
_diffrn_reflns_theta_max 28.311
_diffrn_reflns_theta_min 2.195
_diffrn_source 'sealed tube'
_diffrn_standards_number 0
_exptl_absorpt_coefficient_mu 6.001
_exptl_absorpt_correction_T_max 0.7457
_exptl_absorpt_correction_T_min 0.5773
_exptl_absorpt_correction_type none
_exptl_absorpt_process_details
;
SADABS-2016/2 (Bruker,2016/2) was used for absorption correction.
wR2(int) was 0.1728 before and 0.0388 after correction.
The Ratio of minimum to maximum transmission is 0.7742.
The \l/2 correction factor is Not present.
;
_exptl_crystal_colour brown
_exptl_crystal_colour_primary brown
_exptl_crystal_density_diffrn 1.963
_exptl_crystal_description block
_exptl_crystal_F_000 1184
_exptl_crystal_size_max 0.02
_exptl_crystal_size_mid 0.01
_exptl_crystal_size_min 0.01
_refine_diff_density_max 0.503
_refine_diff_density_min -0.451
_refine_diff_density_rms 0.084
_refine_ls_extinction_method none
_refine_ls_goodness_of_fit_ref 1.032
_refine_ls_hydrogen_treatment constr
_refine_ls_matrix_type full
_refine_ls_number_parameters 289
_refine_ls_number_reflns 5171
_refine_ls_number_restraints 0
_refine_ls_restrained_S_all 1.032
_refine_ls_R_factor_all 0.0193
_refine_ls_R_factor_gt 0.0160
_refine_ls_shift/su_max 0.001
_refine_ls_shift/su_mean 0.000
_refine_ls_structure_factor_coef Fsqd
_refine_ls_weighting_details 'w=1/[\s^2^(Fo^2^)+(0.0089P)^2^+1.7469P] where P=(Fo^2^+2Fc^2^)/3'
_refine_ls_weighting_scheme calc
_refine_ls_wR_factor_gt 0.0324
_refine_ls_wR_factor_ref 0.0334
_reflns_Friedel_coverage 0.000
_reflns_number_gt 4718
_reflns_number_total 5171
_reflns_threshold_expression 'I > 2\s(I)'
_cod_data_source_file d4dt01309c2.cif
_cod_data_source_block re_tp1_auto
_cod_depositor_comments 'Adding full bibliography for 7716730--7716731.cif.'
_cod_database_code 7716731
_shelx_shelxl_version_number 2018/3
_shelx_space_group_comment
;
The symmetry employed for this shelxl refinement is uniquely defined
by the following loop, which should always be used as a source of
symmetry information in preference to the above space-group names.
They are only intended as comments.
;
_shelx_estimated_absorpt_t_max 0.942
_shelx_estimated_absorpt_t_min 0.889
_olex2_refinement_description
;
1.a Aromatic/amide H refined with riding coordinates:
 C00C(H00C), C00E(H00E), C00F(H00F), C00H(H00H), C00I(H00I), C00K(H00K),
 C00M(H00M), C00N(H00N), C00P(H00P), C00Q(H00Q), C00R(H00R), C00S(H00S),
 C00U(H00U), C00V(H00V), C00W(H00W)
;
_olex2_submission_special_instructions 'No special instructions were received'

loop_
_space_group_symop_operation_xyz
'x, y, z'
'-x, y+1/2, -z+1/2'
'-x, -y, -z'
'x, -y-1/2, z-1/2'

loop_
_atom_site_label
_atom_site_type_symbol
_atom_site_fract_x
_atom_site_fract_y
_atom_site_fract_z
_atom_site_U_iso_or_equiv
_atom_site_adp_type
_atom_site_occupancy
_atom_site_site_symmetry_order
_atom_site_calc_flag
_atom_site_refinement_flags_posn
_atom_site_refinement_flags_adp
_atom_site_refinement_flags_occupancy
_atom_site_disorder_assembly
_atom_site_disorder_group
Re1 Re 0.21707(2) 0.31706(2) 0.18418(2) 0.01115(3) Uani 1 1 d . . . . .
Cl00 Cl 0.39180(4) 0.31622(4) 0.11558(3) 0.01500(10) Uani 1 1 d . . . . .
O003 O 0.20465(14) 0.05134(14) 0.18057(10) 0.0218(3) Uani 1 1 d . . . . .
O004 O 0.00147(13) 0.31451(14) 0.26811(10) 0.0218(3) Uani 1 1 d . . . . .
O006 O 0.03584(14) 0.31875(14) 0.01369(10) 0.0241(4) Uani 1 1 d . . . . .
N005 N 0.35188(14) 0.34912(14) 0.30357(11) 0.0112(3) Uani 1 1 d . . . . .
N007 N 0.24377(14) 0.50244(15) 0.18942(11) 0.0131(3) Uani 1 1 d . . . . .
N008 N 0.22579(15) 0.16599(14) 0.37172(11) 0.0138(4) Uani 1 1 d . . . . .
C00A C 0.08520(18) 0.31739(18) 0.23917(13) 0.0159(4) Uani 1 1 d . . . . .
C00B C 0.34081(18) 0.15934(17) 0.37076(13) 0.0128(4) Uani 1 1 d . . . . .
C00C C 0.71494(18) 0.54039(18) 0.50191(13) 0.0143(4) Uani 1 1 d . . . . .
H00C H 0.670832 0.602419 0.472043 0.017 Uiso 1 1 calc R . . . .
C00D C 0.40133(18) 0.27127(18) 0.36486(13) 0.0130(4) Uani 1 1 d . . . . .
C00E C 0.16936(19) 0.06681(18) 0.37872(14) 0.0173(4) Uani 1 1 d . . . . .
H00E H 0.087579 0.070038 0.379050 0.021 Uiso 1 1 calc R . . . .
C00F C 0.50491(17) 0.48335(17) 0.36601(13) 0.0126(4) Uani 1 1 d . . . . .
H00F H 0.538214 0.558068 0.364906 0.015 Uiso 1 1 calc R . . . .
C00G C 0.10706(18) 0.31552(18) 0.07688(14) 0.0158(4) Uani 1 1 d . . . . .
C00H C 0.17631(18) 0.57808(18) 0.13646(13) 0.0151(4) Uani 1 1 d . . . . .
H00H H 0.113241 0.549223 0.093578 0.018 Uiso 1 1 calc R . . . .
C00I C 0.50299(17) 0.29601(17) 0.42528(13) 0.0133(4) Uani 1 1 d . . . . .
H00I H 0.534389 0.239471 0.467195 0.016 Uiso 1 1 calc R . . . .
C00J C 0.33562(17) 0.54306(18) 0.24875(13) 0.0126(4) Uani 1 1 d . . . . .
C00K C 0.82060(19) 0.56275(18) 0.55875(14) 0.0174(4) Uani 1 1 d . . . . .
H00K H 0.848474 0.639773 0.567442 0.021 Uiso 1 1 calc R . . . .
C00L C 0.67251(17) 0.42740(17) 0.48803(13) 0.0118(4) Uani 1 1 d . . . . .
C00M C 0.22347(19) -0.04014(19) 0.38550(14) 0.0193(4) Uani 1 1 d . . . . .
H00M H 0.179835 -0.108402 0.390056 0.023 Uiso 1 1 calc R . . . .
C00N C 0.40316(18) 0.05610(18) 0.37840(13) 0.0155(4) Uani 1 1 d . . . . .
H00N H 0.485188 0.055165 0.378747 0.019 Uiso 1 1 calc R . . . .
C00O C 0.56042(17) 0.40213(17) 0.42606(13) 0.0117(4) Uani 1 1 d . . . . .
C00P C 0.88571(19) 0.47302(19) 0.60296(14) 0.0185(4) Uani 1 1 d . . . . .
H00P H 0.958424 0.488360 0.641505 0.022 Uiso 1 1 calc R . . . .
C00Q C 0.34283(19) -0.04521(19) 0.38548(14) 0.0194(4) Uani 1 1 d . . . . .
H00Q H 0.382698 -0.117242 0.390267 0.023 Uiso 1 1 calc R . . . .
C00R C 0.19479(19) 0.69584(18) 0.14175(14) 0.0169(4) Uani 1 1 d . . . . .
H00R H 0.144034 0.746926 0.104440 0.020 Uiso 1 1 calc R . . . .
C00S C 0.73889(19) 0.33851(18) 0.53358(14) 0.0170(4) Uani 1 1 d . . . . .
H00S H 0.711492 0.261275 0.525388 0.020 Uiso 1 1 calc R . . . .
C00T C 0.40171(17) 0.45602(17) 0.30800(12) 0.0118(4) Uani 1 1 d . . . . .
C00U C 0.28913(19) 0.73808(19) 0.20275(14) 0.0169(4) Uani 1 1 d . . . . .
H00U H 0.304165 0.818599 0.207807 0.020 Uiso 1 1 calc R . . . .
C00V C 0.36092(18) 0.66050(17) 0.25610(14) 0.0148(4) Uani 1 1 d . . . . .
H00V H 0.426895 0.687310 0.297377 0.018 Uiso 1 1 calc R . . . .
C00W C 0.84433(19) 0.36118(19) 0.59068(15) 0.0202(5) Uani 1 1 d . . . . .
H00W H 0.888225 0.299655 0.621424 0.024 Uiso 1 1 calc R . . . .
C009 C 0.21020(18) 0.15024(19) 0.18279(13) 0.0151(4) Uani 1 1 d . . . . .

loop_
_atom_site_aniso_label
_atom_site_aniso_U_11
_atom_site_aniso_U_22
_atom_site_aniso_U_33
_atom_site_aniso_U_23
_atom_site_aniso_U_13
_atom_site_aniso_U_12
Re1 0.00936(4) 0.01262(4) 0.01039(4) 0.00028(3) -0.00047(3) -0.00138(3)
Cl00 0.0129(2) 0.0166(2) 0.0156(2) -0.00049(19) 0.00326(19) -0.00043(19)
O003 0.0281(9) 0.0167(8) 0.0199(8) -0.0012(6) 0.0033(7) -0.0029(7)
O004 0.0151(8) 0.0289(9) 0.0218(8) -0.0035(7) 0.0051(7) -0.0029(7)
O006 0.0205(8) 0.0308(9) 0.0172(8) 0.0022(7) -0.0052(7) -0.0038(7)
N005 0.0109(8) 0.0121(8) 0.0104(8) -0.0003(6) 0.0018(7) -0.0009(6)
N007 0.0107(8) 0.0157(8) 0.0124(8) 0.0010(7) 0.0015(7) 0.0011(7)
N008 0.0125(8) 0.0150(9) 0.0135(8) 0.0005(7) 0.0015(7) -0.0005(7)
C00A 0.0150(10) 0.0157(10) 0.0149(10) -0.0009(8) -0.0015(8) -0.0021(8)
C00B 0.0140(10) 0.0141(10) 0.0092(9) 0.0006(7) -0.0003(8) -0.0024(8)
C00C 0.0148(10) 0.0133(10) 0.0140(10) 0.0014(8) 0.0008(8) 0.0023(8)
C00D 0.0140(10) 0.0131(9) 0.0121(10) -0.0012(8) 0.0032(8) 0.0007(8)
C00E 0.0140(10) 0.0186(11) 0.0195(11) 0.0002(9) 0.0036(9) -0.0024(8)
C00F 0.0130(9) 0.0127(10) 0.0123(9) 0.0001(7) 0.0029(8) -0.0024(7)
C00G 0.0138(10) 0.0156(10) 0.0186(10) 0.0001(9) 0.0049(9) -0.0029(8)
C00H 0.0116(10) 0.0191(10) 0.0132(10) 0.0015(8) -0.0005(8) 0.0007(8)
C00I 0.0118(10) 0.0133(10) 0.0146(10) 0.0025(8) 0.0021(8) 0.0019(7)
C00J 0.0099(9) 0.0163(10) 0.0115(9) 0.0008(8) 0.0020(8) -0.0005(8)
C00K 0.0190(11) 0.0140(10) 0.0177(10) -0.0014(8) 0.0002(9) -0.0022(8)
C00L 0.0101(9) 0.0144(10) 0.0111(9) 0.0002(8) 0.0024(7) 0.0007(7)
C00M 0.0192(11) 0.0134(10) 0.0245(11) 0.0027(9) 0.0026(9) -0.0043(9)
C00N 0.0129(10) 0.0155(10) 0.0177(10) 0.0018(8) 0.0025(8) 0.0005(8)
C00O 0.0107(9) 0.0130(9) 0.0111(9) -0.0006(7) 0.0016(8) 0.0004(7)
C00P 0.0146(10) 0.0195(11) 0.0182(11) -0.0017(9) -0.0042(9) 0.0001(8)
C00Q 0.0201(11) 0.0130(10) 0.0241(11) 0.0017(9) 0.0023(9) 0.0031(9)
C00R 0.0149(10) 0.0181(11) 0.0167(10) 0.0035(8) 0.0012(8) 0.0034(8)
C00S 0.0170(11) 0.0122(10) 0.0198(11) 0.0008(8) -0.0012(9) -0.0008(8)
C00T 0.0119(9) 0.0128(9) 0.0108(9) -0.0003(8) 0.0028(8) 0.0002(8)
C00U 0.0177(11) 0.0147(10) 0.0178(11) 0.0020(8) 0.0022(9) 0.0005(8)
C00V 0.0122(10) 0.0160(10) 0.0146(10) 0.0006(8) -0.0014(8) -0.0007(8)
C00W 0.0175(11) 0.0173(11) 0.0216(11) 0.0019(9) -0.0055(9) 0.0027(9)
C009 0.0124(10) 0.0211(11) 0.0110(10) 0.0003(8) 0.0008(8) -0.0019(8)

loop_
_atom_type_symbol
_atom_type_description
_atom_type_scat_dispersion_real
_atom_type_scat_dispersion_imag
_atom_type_scat_source
C C 0.0033 0.0016 'International Tables Vol C Tables 4.2.6.8 and 6.1.1.4'
H H 0.0000 0.0000 'International Tables Vol C Tables 4.2.6.8 and 6.1.1.4'
Cl Cl 0.1484 0.1585 'International Tables Vol C Tables 4.2.6.8 and 6.1.1.4'
N N 0.0061 0.0033 'International Tables Vol C Tables 4.2.6.8 and 6.1.1.4'
O O 0.0106 0.0060 'International Tables Vol C Tables 4.2.6.8 and 6.1.1.4'
Re Re -1.0185 7.2310 'International Tables Vol C Tables 4.2.6.8 and 6.1.1.4'

loop_
_geom_angle_atom_site_label_1
_geom_angle_atom_site_label_2
_geom_angle_atom_site_label_3
_geom_angle
_geom_angle_site_symmetry_1
_geom_angle_site_symmetry_3
_geom_angle_publ_flag
N005 Re1 Cl00 82.99(4) . . ?
N007 Re1 Cl00 84.14(4) . . ?
N007 Re1 N005 74.45(6) . . ?
C00A Re1 Cl00 178.78(6) . . ?
C00A Re1 N005 95.83(7) . . ?
C00A Re1 N007 95.85(8) . . ?
C00A Re1 C009 88.41(9) . . ?
C00G Re1 Cl00 93.86(6) . . ?
C00G Re1 N005 170.33(8) . . ?
C00G Re1 N007 96.17(8) . . ?
C00G Re1 C00A 87.35(9) . . ?
C00G Re1 C009 87.82(9) . . ?
C009 Re1 Cl00 91.52(6) . . ?
C009 Re1 N005 101.36(7) . . ?
C009 Re1 N007 174.28(7) . . ?
C00D N005 Re1 127.88(13) . . ?
C00D N005 C00T 117.01(17) . . ?
C00T N005 Re1 114.36(12) . . ?
C00H N007 Re1 124.13(14) . . ?
C00H N007 C00J 118.63(18) . . ?
C00J N007 Re1 117.23(13) . . ?
C00E N008 C00B 117.14(18) . . ?
O004 C00A Re1 175.92(18) . . ?
N008 C00B C00D 115.74(17) . . ?
N008 C00B C00N 123.35(18) . . ?
C00N C00B C00D 120.86(18) . . ?
C00K C00C C00L 120.76(19) . . ?
N005 C00D C00B 119.21(17) . . ?
N005 C00D C00I 121.83(18) . . ?
C00I C00D C00B 118.85(18) . . ?
N008 C00E C00M 123.7(2) . . ?
C00T C00F C00O 120.66(18) . . ?
O006 C00G Re1 175.99(19) . . ?
N007 C00H C00R 122.87(19) . . ?
C00D C00I C00O 121.61(19) . . ?
N007 C00J C00T 115.71(18) . . ?
N007 C00J C00V 121.41(18) . . ?
C00V C00J C00T 122.77(18) . . ?
C00C C00K C00P 120.2(2) . . ?
C00C C00L C00O 121.25(18) . . ?
C00S C00L C00C 118.13(18) . . ?
C00S C00L C00O 120.63(18) . . ?
C00E C00M C00Q 118.4(2) . . ?
C00Q C00N C00B 118.38(19) . . ?
C00F C00O C00I 115.81(18) . . ?
C00F C00O C00L 122.22(18) . . ?
C00I C00O C00L 121.96(18) . . ?
C00W C00P C00K 119.7(2) . . ?
C00N C00Q C00M 119.1(2) . . ?
C00H C00R C00U 118.69(19) . . ?
C00W C00S C00L 120.99(19) . . ?
N005 C00T C00F 122.74(18) . . ?
N005 C00T C00J 115.40(17) . . ?
C00F C00T C00J 121.82(18) . . ?
C00V C00U C00R 118.8(2) . . ?
C00U C00V C00J 119.56(19) . . ?
C00P C00W C00S 120.2(2) . . ?
O003 C009 Re1 178.76(19) . . ?

loop_
_geom_bond_atom_site_label_1
_geom_bond_atom_site_label_2
_geom_bond_distance
_geom_bond_site_symmetry_2
_geom_bond_publ_flag
Re1 Cl00 2.4873(5) . ?
Re1 N005 2.2211(16) . ?
Re1 N007 2.1706(17) . ?
Re1 C00A 1.908(2) . ?
Re1 C00G 1.902(2) . ?
Re1 C009 1.936(2) . ?
O003 C009 1.149(3) . ?
O004 C00A 1.156(3) . ?
O006 C00G 1.159(3) . ?
N005 C00D 1.362(3) . ?
N005 C00T 1.363(3) . ?
N007 C00H 1.346(3) . ?
N007 C00J 1.351(2) . ?
N008 C00B 1.339(3) . ?
N008 C00E 1.339(3) . ?
C00B C00D 1.487(3) . ?
C00B C00N 1.391(3) . ?
C00C C00K 1.387(3) . ?
C00C C00L 1.401(3) . ?
C00D C00I 1.386(3) . ?
C00E C00M 1.384(3) . ?
C00F C00O 1.397(3) . ?
C00F C00T 1.386(3) . ?
C00H C00R 1.382(3) . ?
C00I C00O 1.398(3) . ?
C00J C00T 1.479(3) . ?
C00J C00V 1.392(3) . ?
C00K C00P 1.387(3) . ?
C00L C00O 1.487(3) . ?
C00L C00S 1.395(3) . ?
C00M C00Q 1.385(3) . ?
C00N C00Q 1.383(3) . ?
C00P C00W 1.382(3) . ?
C00R C00U 1.390(3) . ?
C00S C00W 1.387(3) . ?
C00U C00V 1.387(3) . ?
